data_4082606
loop_
_publ_author_name
'Lin, Shih-Ming'
'Velayudham, Murugesan'
'Tsai, Chi-Hwe'
'Chang, Che-Hao'
'Lee, Chung-Chou'
'Luo, Tzuoo-Tsair'
'Thanasekaran, Pounraj'
'Lu, Kuang-Lieh'

_publ_section_title
;
 A Molecular Triangle as a Precursor Toward the Assembly of a Jar-Shaped
 Metallasupramolecule
;
_journal_issue 1
_journal_name_full Organometallics
_journal_page_first 40
_journal_paper_doi 10.1021/om4005065
_journal_volume 33
_journal_year 2014
_chemical_formula_sum 'C21 H9 N6 O12 Re3'
_chemical_formula_weight 1095.94
_chemical_name_systematic
; 
 ? 
;
_space_group_IT_number 11
_symmetry_cell_setting monoclinic
_symmetry_space_group_name_Hall '-P 2yb'
_symmetry_space_group_name_H-M 'P 1 21/m 1'
_atom_sites_solution_hydrogens geom
_atom_sites_solution_primary direct
_atom_sites_solution_secondary difmap
_audit_creation_method SHELXL-97
_cell_angle_alpha 90.00
_cell_angle_beta 106.10(3)
_cell_angle_gamma 90.00
_cell_formula_units_Z 2
_cell_length_a 7.0210(14)
_cell_length_b 19.501(4)
_cell_length_c 10.380(2)
_cell_measurement_reflns_used 5181
_cell_measurement_temperature 153(2)
_cell_measurement_theta_max 32.24
_cell_measurement_theta_min 3.67
_cell_volume 1365.5(5)
_computing_cell_refinement 'Bruker SMART'
_computing_data_collection 'Bruker SMART'
_computing_data_reduction 'Bruker SAINT'
_computing_molecular_graphics 'Bruker SHELXTL'
_computing_publication_material 'Bruker SHELXTL'
_computing_structure_refinement 'SHELXL-97 (Sheldrick, 1997)'
_computing_structure_solution 'SHELXS-97 (Sheldrick, 1990)'
_diffrn_ambient_temperature 153(2)
_diffrn_measured_fraction_theta_full 0.991
_diffrn_measured_fraction_theta_max 0.991
_diffrn_measurement_device_type 'CCD area detector'
_diffrn_measurement_method 'phi and omega scans'
_diffrn_radiation_monochromator graphite
_diffrn_radiation_source 'fine-focus sealed tube'
_diffrn_radiation_type MoK\a
_diffrn_radiation_wavelength 0.71073
_diffrn_reflns_av_R_equivalents 0.0000
_diffrn_reflns_av_sigmaI/netI 0.0145
_diffrn_reflns_limit_h_max 8
_diffrn_reflns_limit_h_min -8
_diffrn_reflns_limit_k_max 23
_diffrn_reflns_limit_k_min 0
_diffrn_reflns_limit_l_max 12
_diffrn_reflns_limit_l_min 0
_diffrn_reflns_number 2475
_diffrn_reflns_theta_full 25.03
_diffrn_reflns_theta_max 25.03
_diffrn_reflns_theta_min 2.04
_exptl_absorpt_coefficient_mu 13.337
_exptl_absorpt_correction_type none
_exptl_crystal_colour yellow
_exptl_crystal_density_diffrn 2.666
_exptl_crystal_density_method 'not measured'
_exptl_crystal_description prism
_exptl_crystal_F_000 996
_exptl_crystal_size_max 0.10
_exptl_crystal_size_mid 0.10
_exptl_crystal_size_min 0.10
_refine_diff_density_max 0.593
_refine_diff_density_min -0.848
_refine_diff_density_rms 0.099
_refine_ls_extinction_method none
_refine_ls_goodness_of_fit_ref 1.133
_refine_ls_hydrogen_treatment constr
_refine_ls_matrix_type full
_refine_ls_number_parameters 199
_refine_ls_number_reflns 2475
_refine_ls_number_restraints 0
_refine_ls_restrained_S_all 1.133
_refine_ls_R_factor_all 0.0151
_refine_ls_R_factor_gt 0.0128
_refine_ls_shift/su_max 0.001
_refine_ls_shift/su_mean 0.000
_refine_ls_structure_factor_coef Fsqd
_refine_ls_weighting_details 'calc w=1/[\s^2^(Fo^2^)+(0.0174P)^2^+0.0000P] where P=(Fo^2^+2Fc^2^)/3'
_refine_ls_weighting_scheme calc
_refine_ls_wR_factor_gt 0.0313
_refine_ls_wR_factor_ref 0.0316
_reflns_number_gt 2299
_reflns_number_total 2475
_reflns_threshold_expression >2sigma(I)
_cod_data_source_file om4005065_si_002.cif
_cod_data_source_block i6548
_cod_depositor_comments
;
The following automatic conversions were performed:

'_symmetry_cell_setting' value 'Monoclinic' changed to 'monoclinic'
according to
/usr/data/users/saulius/automatic-downloads/current/ACS/lib/dictionaries/cif_core.dic
dictionary named 'cif_core.dic' version 2.4.2 from 2011-04-26.

Automatic conversion script
Id: cif_fix_values 2281 2013-09-26 08:29:07Z andrius 
;
_cod_original_sg_symbol_H-M P2(1)/m
_cod_database_code 4082606

loop_
_symmetry_equiv_pos_as_xyz
'x, y, z'
'-x, y+1/2, -z'
'-x, -y, -z'
'x, -y-1/2, z'

loop_
_atom_site_label
_atom_site_type_symbol
_atom_site_fract_x
_atom_site_fract_y
_atom_site_fract_z
_atom_site_U_iso_or_equiv
_atom_site_adp_type
_atom_site_occupancy
_atom_site_symmetry_multiplicity
_atom_site_calc_flag
_atom_site_refinement_flags
Re1 Re 0.103129(17) 0.089405(5) 0.279283(12) 0.01407(5) Uani 1 1 d .
Re2 Re -0.10039(2) 0.2500 0.755652(17) 0.01559(5) Uani 1 2 d S
O6 O 0.1423(3) 0.06175(11) -0.0046(2) 0.0291(5) Uani 1 1 d .
O7 O 0.2726(3) -0.05250(10) 0.3804(2) 0.0270(5) Uani 1 1 d .
O8 O 0.5394(3) 0.14072(11) 0.3449(2) 0.0284(5) Uani 1 1 d .
O9 O -0.3321(3) 0.03099(10) 0.1852(2) 0.0294(5) Uani 1 1 d .
O10 O -0.2826(3) 0.13488(10) 0.8875(2) 0.0287(5) Uani 1 1 d .
O11 O -0.5131(4) 0.2500 0.5406(3) 0.0289(7) Uani 1 2 d S
O12 O 0.2760(5) 0.2500 1.0035(3) 0.0382(8) Uani 1 2 d S
N1 N 0.0964(3) 0.11821(11) 0.4808(2) 0.0143(5) Uani 1 1 d .
N2 N 0.0333(3) 0.17592(11) 0.6504(2) 0.0156(5) Uani 1 1 d .
N3 N -0.0082(3) 0.19266(11) 0.2289(2) 0.0138(5) Uani 1 1 d .
C1 C -0.0157(4) 0.16486(12) 0.5182(3) 0.0163(6) Uani 1 1 d .
H1 H -0.1189 0.1877 0.4579 0.020 Uiso 1 1 calc R
C2 C 0.1884(4) 0.13205(15) 0.7015(3) 0.0227(7) Uani 1 1 d .
H2 H 0.2555 0.1270 0.7918 0.027 Uiso 1 1 calc R
C3 C 0.2275(5) 0.09742(15) 0.5994(3) 0.0224(7) Uani 1 1 d .
H3 H 0.3268 0.0648 0.6076 0.027 Uiso 1 1 calc R
C4 C 0.0968(6) 0.2500 0.2642(4) 0.0157(9) Uani 1 2 d S
H4 H 0.2311 0.2500 0.3095 0.019 Uiso 1 2 calc SR
C5 C -0.1967(4) 0.21533(13) 0.1658(3) 0.0168(6) Uani 1 1 d .
H5 H -0.3060 0.1875 0.1292 0.020 Uiso 1 1 calc R
C6 C 0.1246(5) 0.07121(14) 0.1008(3) 0.0208(7) Uani 1 1 d .
C7 C 0.2056(4) -0.00067(15) 0.3410(3) 0.0188(6) Uani 1 1 d .
C8 C 0.3803(5) 0.12312(14) 0.3242(3) 0.0184(6) Uani 1 1 d .
C9 C -0.1768(5) 0.05284(14) 0.2239(3) 0.0189(7) Uani 1 1 d .
C10 C -0.2135(4) 0.17783(15) 0.8409(3) 0.0211(7) Uani 1 1 d .
C11 C -0.3559(6) 0.2500 0.6130(4) 0.0200(9) Uani 1 2 d S
C12 C 0.1441(6) 0.2500 0.9113(4) 0.0242(10) Uani 1 2 d S

loop_
_atom_site_aniso_label
_atom_site_aniso_U_11
_atom_site_aniso_U_22
_atom_site_aniso_U_33
_atom_site_aniso_U_23
_atom_site_aniso_U_13
_atom_site_aniso_U_12
Re1 0.01758(8) 0.01067(7) 0.01551(7) -0.00116(4) 0.00715(5) 0.00002(4)
Re2 0.01960(10) 0.01670(9) 0.01240(9) 0.000 0.00762(7) 0.000
O6 0.0431(15) 0.0284(12) 0.0198(13) -0.0053(10) 0.0152(11) -0.0016(11)
O7 0.0267(13) 0.0160(12) 0.0389(14) 0.0044(10) 0.0102(11) 0.0035(10)
O8 0.0195(13) 0.0327(13) 0.0349(14) -0.0082(11) 0.0105(11) -0.0041(10)
O9 0.0240(13) 0.0216(12) 0.0419(15) -0.0038(11) 0.0081(11) 0.0008(10)
O10 0.0415(14) 0.0241(12) 0.0239(13) 0.0020(10) 0.0148(11) -0.0081(10)
O11 0.0236(19) 0.0347(19) 0.0281(19) 0.000 0.0066(16) 0.000
O12 0.034(2) 0.050(2) 0.0235(19) 0.000 -0.0044(16) 0.000
N1 0.0167(13) 0.0140(12) 0.0147(13) 0.0007(10) 0.0084(11) 0.0022(10)
N2 0.0184(13) 0.0161(12) 0.0134(13) 0.0019(10) 0.0064(11) 0.0006(10)
N3 0.0179(14) 0.0116(12) 0.0131(13) -0.0011(10) 0.0065(11) -0.0001(10)
C1 0.0168(16) 0.0155(16) 0.0170(16) 0.0025(12) 0.0053(13) -0.0010(12)
C2 0.0226(17) 0.0294(17) 0.0165(16) 0.0059(14) 0.0059(14) 0.0089(14)
C3 0.0227(18) 0.0255(16) 0.0197(17) 0.0058(13) 0.0070(14) 0.0103(13)
C4 0.015(2) 0.015(2) 0.016(2) 0.000 0.0025(19) 0.000
C5 0.0160(16) 0.0204(15) 0.0142(15) -0.0007(12) 0.0044(13) -0.0022(12)
C6 0.0230(18) 0.0130(15) 0.0266(19) -0.0006(13) 0.0072(15) -0.0008(12)
C7 0.0176(16) 0.0185(16) 0.0225(17) -0.0023(13) 0.0094(13) -0.0030(13)
C8 0.0257(18) 0.0139(15) 0.0168(16) 0.0001(12) 0.0082(14) 0.0027(13)
C9 0.0286(19) 0.0111(15) 0.0200(16) 0.0009(12) 0.0116(14) 0.0045(14)
C10 0.0281(19) 0.0220(16) 0.0137(16) -0.0032(13) 0.0070(14) 0.0012(13)
C11 0.025(3) 0.017(2) 0.021(2) 0.000 0.013(2) 0.000
C12 0.029(3) 0.026(2) 0.020(3) 0.000 0.010(2) 0.000

loop_
_atom_type_symbol
_atom_type_description
_atom_type_scat_dispersion_real
_atom_type_scat_dispersion_imag
_atom_type_scat_source
C C 0.0033 0.0016 'International Tables Vol C Tables 4.2.6.8 and 6.1.1.4'
H H 0.0000 0.0000 'International Tables Vol C Tables 4.2.6.8 and 6.1.1.4'
N N 0.0061 0.0033 'International Tables Vol C Tables 4.2.6.8 and 6.1.1.4'
O O 0.0106 0.0060 'International Tables Vol C Tables 4.2.6.8 and 6.1.1.4'
Re Re -1.0185 7.2310 'International Tables Vol C Tables 4.2.6.8 and 6.1.1.4'

loop_
_geom_angle_atom_site_label_1
_geom_angle_atom_site_label_2
_geom_angle_atom_site_label_3
_geom_angle
_geom_angle_site_symmetry_1
_geom_angle_site_symmetry_3
C6 Re1 C7 91.73(12) . .
C6 Re1 C8 87.35(12) . .
C7 Re1 C8 88.45(11) . .
C6 Re1 C9 89.48(12) . .
C7 Re1 C9 90.96(11) . .
C8 Re1 C9 176.76(11) . .
C6 Re1 N3 93.32(10) . .
C7 Re1 N3 174.85(10) . .
C8 Re1 N3 90.76(10) . .
C9 Re1 N3 90.12(10) . .
C6 Re1 N1 174.67(10) . .
C7 Re1 N1 91.20(10) . .
C8 Re1 N1 88.27(10) . .
C9 Re1 N1 94.93(10) . .
N3 Re1 N1 83.69(8) . .
C10 Re2 C10 92.68(17) 4_565 .
C10 Re2 C11 86.60(12) 4_565 .
C10 Re2 C11 86.60(12) . .
C10 Re2 C12 89.99(12) 4_565 .
C10 Re2 C12 89.99(12) . .
C11 Re2 C12 175.07(17) . .
C10 Re2 N2 175.24(10) 4_565 .
C10 Re2 N2 92.04(10) . .
C11 Re2 N2 92.98(10) . .
C12 Re2 N2 90.71(11) . .
C10 Re2 N2 92.04(10) 4_565 4_565
C10 Re2 N2 175.24(10) . 4_565
C11 Re2 N2 92.98(10) . 4_565
C12 Re2 N2 90.71(11) . 4_565
N2 Re2 N2 83.24(12) . 4_565
C1 N1 C3 104.1(2) . .
C1 N1 Re1 128.99(19) . .
C3 N1 Re1 126.52(18) . .
C1 N2 C2 104.3(2) . .
C1 N2 Re2 126.79(19) . .
C2 N2 Re2 128.85(19) . .
C4 N3 C5 104.3(2) . .
C4 N3 Re1 125.2(2) . .
C5 N3 Re1 130.31(17) . .
N1 C1 N2 113.9(2) . .
C3 C2 N2 108.8(3) . .
C2 C3 N1 108.9(3) . .
N3 C4 N3 114.0(3) . 4_565
C5 C5 N3 108.73(14) 4_565 .
O6 C6 Re1 177.9(3) . .
O7 C7 Re1 177.3(3) . .
O8 C8 Re1 176.9(3) . .
O9 C9 Re1 175.6(3) . .
O10 C10 Re2 178.1(3) . .
O11 C11 Re2 173.1(3) . .
O12 C12 Re2 176.4(4) . .

loop_
_geom_bond_atom_site_label_1
_geom_bond_atom_site_label_2
_geom_bond_distance
_geom_bond_site_symmetry_2
Re1 C6 1.933(3) .
Re1 C7 1.938(3) .
Re1 C8 1.983(3) .
Re1 C9 2.019(3) .
Re1 N3 2.171(2) .
Re1 N1 2.179(2) .
Re2 C10 1.946(3) 4_565
Re2 C10 1.946(3) .
Re2 C11 1.984(5) .
Re2 C12 2.004(5) .
Re2 N2 2.175(2) .
Re2 N2 2.175(2) 4_565
O6 C6 1.149(4) .
O7 C7 1.142(3) .
O8 C8 1.131(3) .
O9 C9 1.135(3) .
O10 C10 1.140(3) .
O11 C11 1.150(5) .
O12 C12 1.133(5) .
N1 C1 1.330(3) .
N1 C3 1.378(4) .
N2 C1 1.336(3) .
N2 C2 1.370(3) .
N3 C4 1.334(3) .
N3 C5 1.377(3) .
C2 C3 1.348(4) .
C4 N3 1.334(3) 4_565
C5 C5 1.352(5) 4_565
